data_7705044
loop_
_publ_author_name
'Ho, Luong Phong'
'K\"orner, Lukas'
'Bannenberg, Thomas'
'Tamm, Matthias'

_publ_section_title
;
 Chalcogen complexes of anionic N-heterocyclic carbenes.
;
_journal_issue 38
_journal_name_full 'Dalton transactions (Cambridge, England : 2003)'
_journal_page_first 13207
_journal_page_last 13217
_journal_paper_doi 10.1039/d0dt02392b
_journal_volume 49
_journal_year 2020
_chemical_formula_sum 'C61 H71 B F15 Li N2 O4 Te'
_chemical_formula_weight 1326.54
_chemical_properties_physical Air-sensitive,Moisture-sensitive
_space_group_crystal_system triclinic
_space_group_IT_number 2
_space_group_name_Hall '-P 1'
_space_group_name_H-M_alt 'P -1'
_atom_sites_solution_hydrogens geom
_audit_creation_method SHELXL-2018/3
_audit_update_record
;
2020-07-01 deposited with the CCDC.	2020-08-06 downloaded from the CCDC.
;
_cell_angle_alpha 100.740(2)
_cell_angle_beta 103.210(2)
_cell_angle_gamma 92.730(2)
_cell_formula_units_Z 2
_cell_length_a 13.1800(4)
_cell_length_b 14.5110(4)
_cell_length_c 16.9900(4)
_cell_measurement_reflns_used 71549
_cell_measurement_temperature 100(2)
_cell_measurement_theta_max 76.1220
_cell_measurement_theta_min 3.8520
_cell_volume 3094.17(15)
_computing_cell_refinement 'CrysAlisPro 1.171.39.46 (Rigaku OD, 2018)'
_computing_data_collection 'CrysAlisPro 1.171.39.46 (Rigaku OD, 2018)'
_computing_data_reduction 'CrysAlisPro 1.171.39.46 (Rigaku OD, 2018)'
_computing_publication_material 'OLEX2 v1.2 (O. V. Dolomanov et al., J. Appl. Cryst., 2009, 42, 339-341)'
_computing_structure_refinement 'SHELXL-2018/3 (Sheldrick, 2018)'
_computing_structure_solution 'SHELXT 2018/2 (Sheldrick, 2018)'
_diffrn_ambient_temperature 100(2)
_diffrn_detector_area_resol_mean 10.3543
_diffrn_measured_fraction_theta_full 1.000
_diffrn_measured_fraction_theta_max 0.993
_diffrn_measurement_device_type 'Xcalibur, Atlas, Nova'
_diffrn_measurement_method '\w scans'
_diffrn_radiation_type CuK\a
_diffrn_radiation_wavelength 1.5418
_diffrn_reflns_av_R_equivalents 0.0570
_diffrn_reflns_av_unetI/netI 0.0244
_diffrn_reflns_Laue_measured_fraction_full 1.000
_diffrn_reflns_Laue_measured_fraction_max 0.993
_diffrn_reflns_limit_h_max 16
_diffrn_reflns_limit_h_min -16
_diffrn_reflns_limit_k_max 18
_diffrn_reflns_limit_k_min -18
_diffrn_reflns_limit_l_max 21
_diffrn_reflns_limit_l_min -21
_diffrn_reflns_number 114871
_diffrn_reflns_point_group_measured_fraction_full 1.000
_diffrn_reflns_point_group_measured_fraction_max 0.993
_diffrn_reflns_theta_full 67.680
_diffrn_reflns_theta_max 76.539
_diffrn_reflns_theta_min 3.460
_diffrn_source 'micro-focus sealed X-ray tube'
_exptl_absorpt_coefficient_mu 4.596
_exptl_absorpt_correction_T_max 1.000
_exptl_absorpt_correction_T_min 0.468
_exptl_absorpt_correction_type gaussian
_exptl_absorpt_process_details
;
CrysAlisPro 1.171.39.46 (Rigaku Oxford Diffraction, 2018)
Numerical absorption correction based on gaussian integration over
			a multifaceted crystal model
Empirical absorption correction using spherical harmonics,
 implemented in SCALE3 ABSPACK scaling algorithm.
;
_exptl_crystal_colour yellow
_exptl_crystal_density_diffrn 1.424
_exptl_crystal_description irregular
_exptl_crystal_F_000 1356
_exptl_crystal_size_max 0.406
_exptl_crystal_size_mid 0.161
_exptl_crystal_size_min 0.125
_refine_diff_density_max 1.695
_refine_diff_density_min -0.990
_refine_diff_density_rms 0.083
_refine_ls_extinction_coef 0.00034(7)
_refine_ls_extinction_expression Fc^*^=kFc[1+0.001xFc^2^\l^3^/sin(2\q)]^-1/4^
_refine_ls_extinction_method 'SHELXL-2018/3 (Sheldrick 2018)'
_refine_ls_goodness_of_fit_ref 1.049
_refine_ls_hydrogen_treatment constr
_refine_ls_matrix_type full
_refine_ls_number_parameters 779
_refine_ls_number_reflns 12929
_refine_ls_number_restraints 120
_refine_ls_restrained_S_all 1.088
_refine_ls_R_factor_all 0.0436
_refine_ls_R_factor_gt 0.0431
_refine_ls_shift/su_max 0.002
_refine_ls_shift/su_mean 0.000
_refine_ls_structure_factor_coef Fsqd
_refine_ls_weighting_details 'w=1/[\s^2^(Fo^2^)+(0.0723P)^2^+3.3585P] where P=(Fo^2^+2Fc^2^)/3'
_refine_ls_weighting_scheme calc
_refine_ls_wR_factor_gt 0.1179
_refine_ls_wR_factor_ref 0.1184
_reflns_Friedel_coverage 0.000
_reflns_number_gt 12721
_reflns_number_total 12929
_reflns_threshold_expression 'I > 2\s(I)'
_cod_data_source_file d0dt02392b3.cif
_cod_data_source_block ph34ph
_cod_depositor_comments 'Adding full bibliography for 7705040--7705050.cif.'
_cod_database_code 7705044
_shelx_shelxl_version_number 2018/3
_shelx_space_group_comment
;
The symmetry employed for this shelxl refinement is uniquely defined
by the following loop, which should always be used as a source of
symmetry information in preference to the above space-group names.
They are only intended as comments.
;
_shelx_estimated_absorpt_t_min 0.257
_shelx_estimated_absorpt_t_max 0.597

loop_
_space_group_symop_operation_xyz
'x, y, z'
'-x, -y, -z'

loop_
_atom_site_label
_atom_site_type_symbol
_atom_site_fract_x
_atom_site_fract_y
_atom_site_fract_z
_atom_site_U_iso_or_equiv
_atom_site_adp_type
_atom_site_occupancy
_atom_site_site_symmetry_order
_atom_site_calc_flag
_atom_site_refinement_flags_posn
_atom_site_refinement_flags_adp
_atom_site_refinement_flags_occupancy
_atom_site_disorder_assembly
_atom_site_disorder_group
Te1 Te 0.80893(2) 0.65631(2) 0.83455(2) 0.02819(7) Uani 1 1 d . . . . .
F10 F 0.39707(13) 0.18305(11) 0.57697(9) 0.0327(3) Uani 1 1 d . . . . .
F1 F 0.75746(13) 0.22491(11) 0.81805(10) 0.0331(3) Uani 1 1 d . . . . .
F15 F 0.69844(13) 0.31634(11) 0.62122(10) 0.0333(3) Uani 1 1 d . . . . .
F6 F 0.43607(13) 0.40910(14) 0.82578(10) 0.0400(4) Uani 1 1 d . . . . .
F9 F 0.20224(13) 0.21892(13) 0.53064(10) 0.0390(4) Uani 1 1 d . . . . .
F11 F 0.49833(14) 0.08259(11) 0.69854(10) 0.0357(4) Uani 1 1 d . . . . .
F14 F 0.75536(17) 0.18403(14) 0.51617(12) 0.0486(5) Uani 1 1 d . . . . .
F5 F 0.40501(14) 0.22533(16) 0.84098(11) 0.0478(5) Uani 1 1 d . . . . .
F12 F 0.55220(16) -0.04760(12) 0.58831(12) 0.0460(4) Uani 1 1 d . . . . .
F8 F 0.11908(13) 0.35219(18) 0.62536(12) 0.0528(5) Uani 1 1 d . . . . .
F13 F 0.68615(18) -0.00003(14) 0.49760(13) 0.0542(5) Uani 1 1 d . . . . .
F7 F 0.24005(14) 0.44673(19) 0.77474(13) 0.0579(6) Uani 1 1 d . . . . .
F2 F 0.80367(18) 0.14250(15) 0.94625(13) 0.0532(5) Uani 1 1 d . . . . .
F4 F 0.45144(19) 0.13690(17) 0.96318(12) 0.0587(6) Uani 1 1 d . . . . .
N1 N 0.69903(15) 0.45109(14) 0.80011(12) 0.0203(4) Uani 1 1 d . . . . .
N2 N 0.62194(15) 0.53401(14) 0.71477(12) 0.0211(4) Uani 1 1 d . . . . .
F3 F 0.6514(2) 0.09462(17) 1.02088(13) 0.0637(6) Uani 1 1 d . . . . .
O2 O 0.91723(19) -0.05741(17) 0.73896(16) 0.0470(5) Uani 1 1 d . U . . .
O1 O 1.1146(2) 0.03529(19) 0.86081(16) 0.0519(6) Uani 1 1 d . U . . .
C3 C 0.56447(18) 0.44779(17) 0.69705(14) 0.0225(4) Uani 1 1 d . . . . .
H3 H 0.502136 0.429459 0.654623 0.027 Uiso 1 1 calc R U . . .
O4 O 1.0881(2) -0.18944(18) 0.71273(17) 0.0546(6) Uani 1 1 d . U . . .
O3 O 1.1433(2) 0.01635(19) 0.68926(18) 0.0562(6) Uani 1 1 d . U . . .
C16 C 0.59490(19) 0.60655(16) 0.66851(15) 0.0227(4) Uani 1 1 d . . . . .
C4 C 0.78046(18) 0.42848(17) 0.86489(15) 0.0226(4) Uani 1 1 d . . . . .
C2 C 0.60995(18) 0.39272(17) 0.74914(14) 0.0214(4) Uani 1 1 d . . . . .
C21 C 0.63187(19) 0.60450(17) 0.59716(15) 0.0242(5) Uani 1 1 d . . . . .
C1 C 0.70504(18) 0.53753(16) 0.77949(14) 0.0211(4) Uani 1 1 d . . . . .
C29 C 0.6794(2) 0.21114(19) 0.85514(17) 0.0320(5) Uani 1 1 d . . . . .
C9 C 0.87608(19) 0.40429(17) 0.84709(16) 0.0267(5) Uani 1 1 d . . . . .
C28 C 0.5809(2) 0.23818(19) 0.82463(16) 0.0296(5) Uani 1 1 d . . . . .
C40 C 0.5985(2) 0.20759(18) 0.67049(15) 0.0259(5) Uani 1 1 d . . . . .
C25 C 0.7074(2) 0.53543(18) 0.57246(16) 0.0273(5) Uani 1 1 d . . . . .
H25 H 0.712580 0.487899 0.608581 0.033 Uiso 1 1 calc R U . . .
C34 C 0.4305(2) 0.29383(19) 0.70556(15) 0.0271(5) Uani 1 1 d . . . . .
C45 C 0.6619(2) 0.22705(18) 0.61950(16) 0.0282(5) Uani 1 1 d . . . . .
C39 C 0.3644(2) 0.24834(18) 0.63085(16) 0.0276(5) Uani 1 1 d . . . . .
C35 C 0.3819(2) 0.3601(2) 0.75147(16) 0.0332(6) Uani 1 1 d . . . . .
C10 C 0.6657(2) 0.4723(2) 0.96750(16) 0.0309(5) Uani 1 1 d . . . . .
H10 H 0.609688 0.466930 0.915622 0.037 Uiso 1 1 calc R U . . .
C5 C 0.7632(2) 0.43577(18) 0.94432(15) 0.0267(5) Uani 1 1 d . . . . .
C17 C 0.5269(2) 0.67127(19) 0.69318(16) 0.0279(5) Uani 1 1 d . . . . .
C8 C 0.9534(2) 0.3842(2) 0.9111(2) 0.0355(6) Uani 1 1 d . . . . .
H8 H 1.018607 0.367569 0.900652 0.043 Uiso 1 1 calc R U . . .
C20 C 0.5964(2) 0.67013(19) 0.54919(17) 0.0302(5) Uani 1 1 d . . . . .
H20 H 0.619902 0.671165 0.500465 0.036 Uiso 1 1 calc R U . . .
C38 C 0.2607(2) 0.2666(2) 0.60403(16) 0.0322(6) Uani 1 1 d . . . . .
C41 C 0.5659(2) 0.11191(19) 0.65688(16) 0.0293(5) Uani 1 1 d . . . . .
C44 C 0.6927(2) 0.1594(2) 0.56297(18) 0.0349(6) Uani 1 1 d . . . . .
C7 C 0.9377(2) 0.3878(2) 0.9892(2) 0.0399(7) Uani 1 1 d . . . . .
H7 H 0.991083 0.372553 1.031460 0.048 Uiso 1 1 calc R U . . .
C26 C 0.6692(2) 0.4826(2) 0.48280(19) 0.0383(6) Uani 1 1 d . . . . .
H26A H 0.598045 0.452952 0.473958 0.057 Uiso 1 1 calc R U . . .
H26B H 0.715936 0.434071 0.471160 0.057 Uiso 1 1 calc R U . . .
H26C H 0.669085 0.527050 0.445836 0.057 Uiso 1 1 calc R U . . .
C19 C 0.5276(2) 0.73385(19) 0.57116(17) 0.0325(6) Uani 1 1 d . . . . .
H19 H 0.503539 0.777100 0.536973 0.039 Uiso 1 1 calc R U . . .
C36 C 0.2801(2) 0.3808(3) 0.72671(19) 0.0393(7) Uani 1 1 d . . . . .
C13 C 0.8992(2) 0.40016(19) 0.76289(18) 0.0313(5) Uani 1 1 d . . . . .
H13 H 0.836299 0.417531 0.725118 0.038 Uiso 1 1 calc R U . . .
C30 C 0.7055(3) 0.1653(2) 0.92079(19) 0.0415(7) Uani 1 1 d . . . . .
C6 C 0.8436(2) 0.4139(2) 1.00562(17) 0.0353(6) Uani 1 1 d . . . . .
H6 H 0.833497 0.416970 1.059616 0.042 Uiso 1 1 calc R U . . .
C33 C 0.5066(2) 0.2100(2) 0.86437(17) 0.0368(6) Uani 1 1 d . . . . .
C18 C 0.4940(2) 0.73475(19) 0.64238(17) 0.0323(5) Uani 1 1 d . . . . .
H18 H 0.447641 0.779378 0.657108 0.039 Uiso 1 1 calc R U . . .
C37 C 0.2181(2) 0.3329(2) 0.65127(18) 0.0382(6) Uani 1 1 d . . . . .
C22 C 0.4881(3) 0.6712(2) 0.77074(18) 0.0399(7) Uani 1 1 d . . . . .
H22 H 0.525116 0.624164 0.800054 0.048 Uiso 1 1 calc R U . . .
C15 C 0.9929(2) 0.4710(2) 0.7687(2) 0.0417(7) Uani 1 1 d . . . . .
H15A H 0.977290 0.534797 0.790325 0.063 Uiso 1 1 calc R U . . .
H15B H 1.005623 0.467940 0.713709 0.063 Uiso 1 1 calc R U . . .
H15C H 1.055294 0.455251 0.805797 0.063 Uiso 1 1 calc R U . . .
C27 C 0.8168(2) 0.5858(2) 0.5869(2) 0.0395(6) Uani 1 1 d . . . . .
H27A H 0.813819 0.633015 0.552244 0.059 Uiso 1 1 calc R U . . .
H27B H 0.864986 0.539735 0.572574 0.059 Uiso 1 1 calc R U . . .
H27C H 0.841472 0.616852 0.645120 0.059 Uiso 1 1 calc R U . . .
C42 C 0.5925(2) 0.04271(19) 0.60010(18) 0.0350(6) Uani 1 1 d . . . . .
C14 C 0.9218(3) 0.3005(2) 0.7255(2) 0.0407(7) Uani 1 1 d . . . . .
H14A H 0.987110 0.284631 0.758839 0.061 Uiso 1 1 calc R U . . .
H14B H 0.928494 0.298425 0.668900 0.061 Uiso 1 1 calc R U . . .
H14C H 0.864091 0.254941 0.724790 0.061 Uiso 1 1 calc R U . . .
C11 C 0.6247(3) 0.4169(2) 1.02386(19) 0.0416(7) Uani 1 1 d . . . . .
H11A H 0.612185 0.349968 0.997596 0.062 Uiso 1 1 calc R U . . .
H11B H 0.559124 0.440274 1.033403 0.062 Uiso 1 1 calc R U . . .
H11C H 0.676639 0.425095 1.076724 0.062 Uiso 1 1 calc R U . . .
C32 C 0.5288(3) 0.1622(2) 0.92913(18) 0.0441(8) Uani 1 1 d . . . . .
C12 C 0.6885(3) 0.5766(2) 1.0099(2) 0.0428(7) Uani 1 1 d . . . . .
H12A H 0.747231 0.583933 1.058568 0.064 Uiso 1 1 calc R U . . .
H12B H 0.626356 0.599080 1.026965 0.064 Uiso 1 1 calc R U . . .
H12C H 0.706517 0.613353 0.971333 0.064 Uiso 1 1 calc R U . . .
C43 C 0.6577(3) 0.0658(2) 0.55285(18) 0.0375(6) Uani 1 1 d . . . . .
B1 B 0.5580(2) 0.2839(2) 0.74007(17) 0.0245(5) Uani 1 1 d . . . . .
C31 C 0.6282(3) 0.1404(2) 0.95784(19) 0.0462(8) Uani 1 1 d . . . . .
C24 C 0.3721(3) 0.6415(4) 0.7489(3) 0.0695(13) Uani 1 1 d . . . . .
H24A H 0.334012 0.687269 0.720866 0.104 Uiso 1 1 calc R U . . .
H24B H 0.349091 0.638624 0.799395 0.104 Uiso 1 1 calc R U . . .
H24C H 0.357779 0.579196 0.712226 0.104 Uiso 1 1 calc R U . . .
C201 C 0.8464(3) -0.1406(3) 0.6977(3) 0.0591(10) Uani 1 1 d . U . . .
H20A H 0.874115 -0.197089 0.716562 0.071 Uiso 1 1 calc R U . . .
H20B H 0.837368 -0.150352 0.637204 0.071 Uiso 1 1 calc R U . . .
C204 C 0.8541(3) 0.0161(3) 0.7638(3) 0.0645(11) Uani 1 1 d . U . . .
H20C H 0.828014 0.049304 0.718319 0.077 Uiso 1 1 calc R U . . .
H20D H 0.894471 0.062451 0.812611 0.077 Uiso 1 1 calc R U . . .
C401 C 1.0996(4) -0.2196(3) 0.8443(3) 0.0670(11) Uani 1 1 d . U . . .
H40A H 1.097165 -0.268490 0.876829 0.101 Uiso 1 1 calc R U . . .
H40B H 1.042934 -0.179334 0.849472 0.101 Uiso 1 1 calc R U . . .
H40C H 1.167140 -0.181370 0.864839 0.101 Uiso 1 1 calc R U . . .
C23 C 0.5141(4) 0.7679(3) 0.8289(3) 0.0721(13) Uani 1 1 d . . . . .
H23A H 0.588845 0.787585 0.838629 0.108 Uiso 1 1 calc R U . . .
H23B H 0.497305 0.763928 0.881546 0.108 Uiso 1 1 calc R U . . .
H23C H 0.472844 0.813980 0.803810 0.108 Uiso 1 1 calc R U . . .
C202 C 0.7434(3) -0.1239(3) 0.7199(3) 0.0701(12) Uani 1 1 d . U . . .
H20E H 0.689501 -0.116122 0.671020 0.084 Uiso 1 1 calc R U . . .
H20F H 0.718604 -0.177399 0.741510 0.084 Uiso 1 1 calc R U . . .
C402 C 1.0871(3) -0.2643(3) 0.7569(3) 0.0591(9) Uani 1 1 d . U . . .
H40D H 1.145140 -0.303681 0.750483 0.071 Uiso 1 1 calc R U . . .
H40E H 1.020112 -0.304763 0.735746 0.071 Uiso 1 1 calc R U . . .
C203 C 0.7649(4) -0.0363(4) 0.7843(3) 0.0729(12) Uani 1 1 d . U . . .
H20G H 0.785795 -0.050310 0.840252 0.087 Uiso 1 1 calc R U . . .
H20H H 0.702941 0.000165 0.780611 0.087 Uiso 1 1 calc R U . . .
C302 C 1.2542(5) 0.0205(4) 0.6950(4) 0.0859(16) Uani 1 1 d . U . . .
H30A H 1.285070 0.086687 0.714984 0.103 Uiso 1 1 calc R U . . .
H30B H 1.266472 -0.001876 0.639543 0.103 Uiso 1 1 calc R U . . .
C304 C 0.9892(5) 0.0641(5) 0.6075(4) 0.0924(17) Uani 1 1 d . U . . .
H30C H 0.961675 0.080783 0.656656 0.139 Uiso 1 1 calc R U . . .
H30D H 0.964298 -0.001280 0.580022 0.139 Uiso 1 1 calc R U . . .
H30E H 0.964944 0.106038 0.569457 0.139 Uiso 1 1 calc R U . . .
C101 C 1.0829(5) 0.0279(4) 0.9359(3) 0.0801(14) Uani 1 1 d . U . . .
H10A H 1.128388 -0.011927 0.967400 0.096 Uiso 1 1 calc R U . . .
H10B H 1.009380 0.000406 0.923191 0.096 Uiso 1 1 calc R U . . .
C403 C 1.0531(5) -0.2256(4) 0.6209(4) 0.0925(17) Uani 1 1 d . U . . .
H40F H 0.979563 -0.252741 0.608825 0.111 Uiso 1 1 calc R U . . .
H40G H 1.052714 -0.170245 0.594483 0.111 Uiso 1 1 calc R U . . .
C301 C 1.3053(5) -0.0373(5) 0.7512(6) 0.120(3) Uani 1 1 d . U . . .
H30F H 1.266164 -0.040339 0.793374 0.180 Uiso 1 1 calc R U . . .
H30G H 1.376961 -0.009381 0.777873 0.180 Uiso 1 1 calc R U . . .
H30H H 1.307189 -0.101002 0.720115 0.180 Uiso 1 1 calc R U . . .
Li1 Li 1.0695(5) -0.0536(4) 0.7540(4) 0.0450(12) Uani 1 1 d . . . . .
C102 C 1.0950(6) 0.1278(4) 0.9839(4) 0.0951(17) Uani 1 1 d . U . . .
H10C H 1.025656 0.152358 0.980618 0.114 Uiso 1 1 calc R U . . .
H10D H 1.129418 0.130762 1.042676 0.114 Uiso 1 1 calc R U . . .
C303 C 1.0984(6) 0.0737(5) 0.6306(5) 0.106(2) Uani 1 1 d . U . . .
H30I H 1.122616 0.140652 0.655213 0.127 Uiso 1 1 calc R U . . .
H30J H 1.125165 0.056445 0.580432 0.127 Uiso 1 1 calc R U . . .
C104 C 1.1460(6) 0.1362(4) 0.8643(4) 0.0950(17) Uani 1 1 d . U . . .
H10E H 1.212897 0.143070 0.847840 0.114 Uiso 1 1 calc R U . . .
H10F H 1.091613 0.163333 0.827179 0.114 Uiso 1 1 calc R U . . .
C103 C 1.1574(7) 0.1816(5) 0.9479(5) 0.111(2) Uani 1 1 d . U . . .
H10G H 1.231698 0.186666 0.978342 0.133 Uiso 1 1 calc R U . . .
H10H H 1.134707 0.245947 0.950537 0.133 Uiso 1 1 calc R U . . .
C404 C 1.1049(9) -0.2889(6) 0.5830(5) 0.136(3) Uani 1 1 d . U . . .
H40H H 1.094472 -0.349295 0.599308 0.204 Uiso 1 1 calc R U . . .
H40I H 1.179676 -0.267334 0.598538 0.204 Uiso 1 1 calc R U . . .
H40J H 1.078645 -0.296795 0.523070 0.204 Uiso 1 1 calc R U . . .

loop_
_atom_site_aniso_label
_atom_site_aniso_U_11
_atom_site_aniso_U_22
_atom_site_aniso_U_33
_atom_site_aniso_U_23
_atom_site_aniso_U_13
_atom_site_aniso_U_12
Te1 0.02849(10) 0.02555(10) 0.02572(10) 0.00633(6) -0.00271(6) -0.00436(6)
F10 0.0405(9) 0.0270(7) 0.0244(7) 0.0021(6) -0.0011(6) -0.0009(6)
F1 0.0347(8) 0.0323(8) 0.0333(8) 0.0122(6) 0.0056(6) 0.0023(6)
F15 0.0435(9) 0.0260(7) 0.0335(8) 0.0035(6) 0.0194(7) -0.0054(6)
F6 0.0273(8) 0.0612(11) 0.0252(8) -0.0070(7) 0.0082(6) -0.0047(7)
F9 0.0344(8) 0.0481(10) 0.0268(8) 0.0072(7) -0.0046(6) -0.0110(7)
F11 0.0416(9) 0.0288(8) 0.0356(8) 0.0116(6) 0.0058(7) -0.0101(6)
F14 0.0603(12) 0.0475(10) 0.0422(10) -0.0012(8) 0.0306(9) -0.0008(9)
F5 0.0367(9) 0.0744(13) 0.0342(9) 0.0209(9) 0.0085(7) -0.0157(9)
F12 0.0573(11) 0.0213(8) 0.0506(11) 0.0042(7) -0.0007(9) -0.0024(7)
F8 0.0213(8) 0.0910(16) 0.0411(10) 0.0043(10) 0.0054(7) 0.0015(9)
F13 0.0678(13) 0.0372(10) 0.0519(12) -0.0111(8) 0.0189(10) 0.0072(9)
F7 0.0287(9) 0.0957(17) 0.0426(10) -0.0118(10) 0.0153(8) 0.0086(9)
F2 0.0608(12) 0.0540(11) 0.0454(11) 0.0271(9) -0.0007(9) 0.0112(9)
F4 0.0688(14) 0.0755(14) 0.0329(9) 0.0213(9) 0.0133(9) -0.0280(11)
N1 0.0196(9) 0.0231(9) 0.0174(9) 0.0039(7) 0.0035(7) -0.0003(7)
N2 0.0210(9) 0.0238(9) 0.0173(9) 0.0052(7) 0.0022(7) -0.0005(7)
F3 0.0903(17) 0.0642(13) 0.0379(10) 0.0340(10) 0.0026(10) -0.0097(12)
O2 0.0432(12) 0.0401(11) 0.0513(13) -0.0002(10) 0.0091(10) -0.0092(9)
O1 0.0498(13) 0.0539(14) 0.0443(13) -0.0019(10) 0.0075(10) -0.0063(11)
C3 0.0204(10) 0.0261(11) 0.0196(10) 0.0042(9) 0.0032(8) -0.0022(9)
O4 0.0628(15) 0.0437(12) 0.0555(14) 0.0157(11) 0.0072(12) -0.0002(11)
O3 0.0655(16) 0.0483(13) 0.0589(15) 0.0187(11) 0.0200(12) -0.0099(11)
C16 0.0239(11) 0.0220(10) 0.0203(11) 0.0055(8) 0.0011(9) -0.0004(8)
C4 0.0211(11) 0.0242(11) 0.0203(11) 0.0058(9) 0.0001(9) -0.0005(8)
C2 0.0199(10) 0.0255(11) 0.0180(10) 0.0033(8) 0.0047(8) -0.0010(8)
C21 0.0240(11) 0.0243(11) 0.0226(11) 0.0063(9) 0.0023(9) -0.0031(9)
C1 0.0209(10) 0.0231(11) 0.0189(10) 0.0046(8) 0.0040(8) -0.0002(8)
C29 0.0409(15) 0.0279(12) 0.0258(12) 0.0084(10) 0.0043(11) -0.0042(11)
C9 0.0228(11) 0.0253(11) 0.0313(13) 0.0079(10) 0.0038(10) 0.0010(9)
C28 0.0357(13) 0.0298(12) 0.0212(11) 0.0061(10) 0.0043(10) -0.0078(10)
C40 0.0289(12) 0.0252(11) 0.0216(11) 0.0058(9) 0.0023(9) -0.0020(9)
C25 0.0285(12) 0.0310(12) 0.0252(12) 0.0100(10) 0.0087(10) 0.0007(10)
C34 0.0258(12) 0.0325(12) 0.0232(12) 0.0081(10) 0.0062(9) -0.0076(10)
C45 0.0335(13) 0.0248(12) 0.0247(12) 0.0039(9) 0.0061(10) -0.0026(10)
C39 0.0307(12) 0.0287(12) 0.0230(11) 0.0078(9) 0.0056(10) -0.0073(10)
C35 0.0263(12) 0.0484(16) 0.0226(12) 0.0020(11) 0.0076(10) -0.0080(11)
C10 0.0332(13) 0.0393(14) 0.0203(11) 0.0061(10) 0.0074(10) -0.0012(11)
C5 0.0286(12) 0.0285(12) 0.0209(11) 0.0073(9) 0.0013(9) -0.0035(9)
C17 0.0282(12) 0.0302(12) 0.0224(11) 0.0031(9) 0.0019(9) 0.0037(10)
C8 0.0248(12) 0.0339(14) 0.0455(16) 0.0122(12) 0.0001(11) 0.0050(10)
C20 0.0352(13) 0.0287(12) 0.0276(12) 0.0108(10) 0.0058(10) -0.0016(10)
C38 0.0296(13) 0.0408(14) 0.0232(12) 0.0091(11) 0.0014(10) -0.0113(11)
C41 0.0330(13) 0.0277(12) 0.0255(12) 0.0086(10) 0.0025(10) -0.0032(10)
C44 0.0404(15) 0.0358(14) 0.0285(13) 0.0024(11) 0.0120(12) 0.0016(12)
C7 0.0346(14) 0.0407(15) 0.0387(16) 0.0163(13) -0.0088(12) 0.0002(12)
C26 0.0339(14) 0.0415(15) 0.0342(15) -0.0028(12) 0.0068(12) 0.0009(12)
C19 0.0369(14) 0.0259(12) 0.0312(13) 0.0104(10) -0.0021(11) 0.0004(10)
C36 0.0267(13) 0.0598(19) 0.0308(14) 0.0008(13) 0.0139(11) -0.0023(12)
C13 0.0256(12) 0.0337(13) 0.0372(14) 0.0082(11) 0.0117(11) 0.0046(10)
C30 0.0530(18) 0.0375(15) 0.0311(14) 0.0138(12) 0.0000(13) -0.0020(13)
C6 0.0385(15) 0.0396(15) 0.0245(13) 0.0125(11) -0.0028(11) -0.0031(12)
C33 0.0392(15) 0.0445(16) 0.0242(13) 0.0095(11) 0.0040(11) -0.0136(12)
C18 0.0339(13) 0.0272(12) 0.0315(13) 0.0036(10) 0.0007(11) 0.0068(10)
C37 0.0211(12) 0.0611(19) 0.0323(14) 0.0095(13) 0.0082(11) -0.0041(12)
C22 0.0446(16) 0.0533(18) 0.0250(13) 0.0096(12) 0.0106(12) 0.0206(14)
C15 0.0317(14) 0.0440(16) 0.0538(19) 0.0101(14) 0.0195(13) 0.0005(12)
C27 0.0270(13) 0.0507(17) 0.0380(15) 0.0048(13) 0.0070(11) -0.0028(12)
C42 0.0431(15) 0.0228(12) 0.0327(14) 0.0043(10) -0.0019(11) -0.0009(11)
C14 0.0397(15) 0.0381(15) 0.0462(17) 0.0044(13) 0.0163(13) 0.0092(12)
C11 0.0520(18) 0.0442(16) 0.0298(14) 0.0054(12) 0.0169(13) -0.0091(13)
C32 0.059(2) 0.0473(17) 0.0237(13) 0.0100(12) 0.0090(13) -0.0214(15)
C12 0.0531(18) 0.0373(15) 0.0422(17) 0.0058(13) 0.0227(14) 0.0001(13)
C43 0.0461(16) 0.0299(13) 0.0318(14) -0.0029(11) 0.0068(12) 0.0058(12)
B1 0.0267(13) 0.0263(13) 0.0193(12) 0.0048(10) 0.0048(10) -0.0058(10)
C31 0.068(2) 0.0422(16) 0.0259(14) 0.0176(12) 0.0008(14) -0.0101(15)
C24 0.051(2) 0.123(4) 0.045(2) 0.031(2) 0.0205(17) 0.003(2)
C201 0.064(2) 0.0512(19) 0.052(2) 0.0053(16) 0.0031(17) -0.0183(17)
C204 0.051(2) 0.059(2) 0.075(2) -0.0054(19) 0.0140(18) -0.0020(17)
C401 0.075(3) 0.064(2) 0.061(2) 0.020(2) 0.014(2) -0.014(2)
C23 0.095(3) 0.076(3) 0.041(2) -0.0107(19) 0.023(2) 0.024(3)
C202 0.0454(19) 0.054(2) 0.103(3) 0.034(2) -0.0109(19) -0.0025(16)
C402 0.059(2) 0.0506(19) 0.070(2) 0.0165(17) 0.0173(18) 0.0021(16)
C203 0.048(2) 0.094(3) 0.079(3) 0.024(2) 0.0161(19) 0.006(2)
C302 0.084(3) 0.094(3) 0.096(3) 0.025(3) 0.053(3) -0.010(2)
C304 0.107(4) 0.092(4) 0.077(3) 0.017(3) 0.014(3) 0.035(3)
C101 0.119(4) 0.066(2) 0.053(2) 0.012(2) 0.018(2) 0.004(2)
C403 0.090(3) 0.079(3) 0.100(3) -0.003(3) 0.025(3) -0.005(3)
C301 0.059(3) 0.099(4) 0.221(7) 0.065(5) 0.046(4) 0.012(3)
Li1 0.048(3) 0.042(3) 0.043(3) 0.004(2) 0.013(2) -0.007(2)
C102 0.127(4) 0.079(3) 0.078(3) -0.002(2) 0.044(3) -0.018(3)
C303 0.120(4) 0.095(3) 0.106(4) 0.045(3) 0.020(3) -0.016(3)
C104 0.120(4) 0.079(3) 0.085(3) 0.009(2) 0.034(3) -0.020(3)
C103 0.145(4) 0.095(4) 0.092(3) 0.006(3) 0.040(3) -0.009(3)
C404 0.199(8) 0.115(5) 0.104(5) 0.009(4) 0.070(5) -0.004(5)

loop_
_atom_type_symbol
_atom_type_description
_atom_type_scat_dispersion_real
_atom_type_scat_dispersion_imag
_atom_type_scat_source
C C 0.0181 0.0091 'International Tables Vol C Tables 4.2.6.8 and 6.1.1.4'
H H 0.0000 0.0000 'International Tables Vol C Tables 4.2.6.8 and 6.1.1.4'
B B 0.0090 0.0039 'International Tables Vol C Tables 4.2.6.8 and 6.1.1.4'
F F 0.0727 0.0534 'International Tables Vol C Tables 4.2.6.8 and 6.1.1.4'
Li Li 0.0008 0.0003 'International Tables Vol C Tables 4.2.6.8 and 6.1.1.4'
N N 0.0311 0.0180 'International Tables Vol C Tables 4.2.6.8 and 6.1.1.4'
O O 0.0492 0.0322 'International Tables Vol C Tables 4.2.6.8 and 6.1.1.4'
Te Te -0.1759 6.3531 'International Tables Vol C Tables 4.2.6.8 and 6.1.1.4'

loop_
_geom_angle_atom_site_label_1
_geom_angle_atom_site_label_2
_geom_angle_atom_site_label_3
_geom_angle
_geom_angle_site_symmetry_1
_geom_angle_site_symmetry_3
_geom_angle_publ_flag
C1 N1 C2 111.47(19) . . ?
C1 N1 C4 119.91(19) . . ?
C2 N1 C4 128.6(2) . . ?
C1 N2 C3 109.8(2) . . ?
C1 N2 C16 127.2(2) . . ?
C3 N2 C16 123.0(2) . . ?
C204 O2 C201 107.1(3) . . ?
C204 O2 Li1 129.5(3) . . ?
C201 O2 Li1 123.3(3) . . ?
C101 O1 C104 108.5(4) . . ?
C101 O1 Li1 126.2(3) . . ?
C104 O1 Li1 120.5(3) . . ?
C2 C3 N2 110.1(2) . . ?
C402 O4 C403 111.4(4) . . ?
C402 O4 Li1 126.5(3) . . ?
C403 O4 Li1 116.4(4) . . ?
C302 O3 C303 107.4(4) . . ?
C302 O3 Li1 124.8(3) . . ?
C303 O3 Li1 127.8(4) . . ?
C21 C16 C17 123.2(2) . . ?
C21 C16 N2 117.9(2) . . ?
C17 C16 N2 118.7(2) . . ?
C5 C4 C9 122.2(2) . . ?
C5 C4 N1 118.9(2) . . ?
C9 C4 N1 118.8(2) . . ?
C3 C2 N1 103.4(2) . . ?
C3 C2 B1 120.1(2) . . ?
N1 C2 B1 136.4(2) . . ?
C20 C21 C16 116.8(2) . . ?
C20 C21 C25 120.8(2) . . ?
C16 C21 C25 122.5(2) . . ?
N2 C1 N1 105.2(2) . . ?
N2 C1 Te1 124.26(17) . . ?
N1 C1 Te1 130.44(17) . . ?
F1 C29 C28 120.0(2) . . ?
F1 C29 C30 114.7(3) . . ?
C28 C29 C30 125.2(3) . . ?
C8 C9 C4 117.4(2) . . ?
C8 C9 C13 119.0(2) . . ?
C4 C9 C13 123.6(2) . . ?
C29 C28 C33 112.7(3) . . ?
C29 C28 B1 119.9(2) . . ?
C33 C28 B1 126.7(3) . . ?
C45 C40 C41 112.6(2) . . ?
C45 C40 B1 127.6(2) . . ?
C41 C40 B1 119.8(2) . . ?
C21 C25 C26 112.0(2) . . ?
C21 C25 C27 110.7(2) . . ?
C26 C25 C27 110.4(2) . . ?
C39 C34 C35 112.8(2) . . ?
C39 C34 B1 127.8(2) . . ?
C35 C34 B1 119.1(2) . . ?
F15 C45 C44 114.2(2) . . ?
F15 C45 C40 121.5(2) . . ?
C44 C45 C40 124.3(2) . . ?
F10 C39 C34 122.0(2) . . ?
F10 C39 C38 114.0(2) . . ?
C34 C39 C38 124.0(3) . . ?
F6 C35 C36 115.5(3) . . ?
F6 C35 C34 119.6(2) . . ?
C36 C35 C34 124.9(3) . . ?
C5 C10 C11 112.9(2) . . ?
C5 C10 C12 109.8(2) . . ?
C11 C10 C12 109.3(2) . . ?
C6 C5 C4 117.5(2) . . ?
C6 C5 C10 119.1(2) . . ?
C4 C5 C10 123.2(2) . . ?
C18 C17 C16 117.2(2) . . ?
C18 C17 C22 121.0(2) . . ?
C16 C17 C22 121.8(2) . . ?
C7 C8 C9 121.8(3) . . ?
C19 C20 C21 121.4(2) . . ?
F9 C38 C37 119.6(3) . . ?
F9 C38 C39 119.9(3) . . ?
C37 C38 C39 120.4(3) . . ?
F11 C41 C42 115.4(2) . . ?
F11 C41 C40 119.5(2) . . ?
C42 C41 C40 125.0(3) . . ?
F14 C44 C43 119.2(3) . . ?
F14 C44 C45 120.7(3) . . ?
C43 C44 C45 120.0(3) . . ?
C8 C7 C6 119.6(3) . . ?
C18 C19 C20 120.3(2) . . ?
F7 C36 C35 120.8(3) . . ?
F7 C36 C37 119.7(3) . . ?
C35 C36 C37 119.5(3) . . ?
C9 C13 C14 111.5(2) . . ?
C9 C13 C15 110.8(2) . . ?
C14 C13 C15 109.5(2) . . ?
F2 C30 C31 120.3(3) . . ?
F2 C30 C29 120.7(3) . . ?
C31 C30 C29 118.9(3) . . ?
C7 C6 C5 121.4(3) . . ?
F5 C33 C32 114.1(3) . . ?
F5 C33 C28 121.9(3) . . ?
C32 C33 C28 124.0(3) . . ?
C19 C18 C17 121.1(3) . . ?
F8 C37 C38 120.9(3) . . ?
F8 C37 C36 120.7(3) . . ?
C38 C37 C36 118.4(3) . . ?
C24 C22 C17 110.6(3) . . ?
C24 C22 C23 111.2(3) . . ?
C17 C22 C23 110.9(3) . . ?
F12 C42 C43 119.5(3) . . ?
F12 C42 C41 120.6(3) . . ?
C43 C42 C41 119.9(3) . . ?
F4 C32 C31 120.0(3) . . ?
F4 C32 C33 119.8(3) . . ?
C31 C32 C33 120.2(3) . . ?
F13 C43 C42 121.4(3) . . ?
F13 C43 C44 120.4(3) . . ?
C42 C43 C44 118.1(3) . . ?
C2 B1 C40 111.78(19) . . ?
C2 B1 C28 117.2(2) . . ?
C40 B1 C28 104.9(2) . . ?
C2 B1 C34 101.9(2) . . ?
C40 B1 C34 109.5(2) . . ?
C28 B1 C34 111.5(2) . . ?
F3 C31 C32 121.1(3) . . ?
F3 C31 C30 120.0(3) . . ?
C32 C31 C30 118.9(3) . . ?
O2 C201 C202 106.6(3) . . ?
O2 C204 C203 103.6(4) . . ?
C203 C202 C201 105.3(3) . . ?
O4 C402 C401 106.6(3) . . ?
C202 C203 C204 102.7(4) . . ?
O3 C302 C301 111.0(4) . . ?
O1 C101 C102 104.6(4) . . ?
C404 C403 O4 120.5(7) . . ?
O2 Li1 O1 99.8(3) . . ?
O2 Li1 O3 121.4(3) . . ?
O1 Li1 O3 97.8(3) . . ?
O2 Li1 O4 101.7(3) . . ?
O1 Li1 O4 135.0(4) . . ?
O3 Li1 O4 103.9(3) . . ?
C103 C102 C101 106.8(5) . . ?
C304 C303 O3 114.3(5) . . ?
C103 C104 O1 105.3(5) . . ?
C102 C103 C104 108.6(6) . . ?

loop_
_geom_bond_atom_site_label_1
_geom_bond_atom_site_label_2
_geom_bond_distance
_geom_bond_site_symmetry_2
_geom_bond_publ_flag
Te1 C1 2.076(2) . ?
F10 C39 1.348(3) . ?
F1 C29 1.349(3) . ?
F15 C45 1.353(3) . ?
F6 C35 1.347(3) . ?
F9 C38 1.347(3) . ?
F11 C41 1.356(3) . ?
F14 C44 1.349(3) . ?
F5 C33 1.349(4) . ?
F12 C42 1.352(3) . ?
F8 C37 1.339(3) . ?
F13 C43 1.339(3) . ?
F7 C36 1.347(4) . ?
F2 C30 1.344(4) . ?
F4 C32 1.350(4) . ?
N1 C1 1.367(3) . ?
N1 C2 1.419(3) . ?
N1 C4 1.449(3) . ?
N2 C1 1.354(3) . ?
N2 C3 1.376(3) . ?
N2 C16 1.438(3) . ?
F3 C31 1.347(3) . ?
O2 C204 1.444(5) . ?
O2 C201 1.449(4) . ?
O2 Li1 1.961(7) . ?
O1 C101 1.451(6) . ?
O1 C104 1.489(6) . ?
O1 Li1 1.968(6) . ?
C3 C2 1.359(3) . ?
O4 C402 1.432(5) . ?
O4 C403 1.504(7) . ?
O4 Li1 2.012(6) . ?
O3 C302 1.440(6) . ?
O3 C303 1.457(7) . ?
O3 Li1 1.999(6) . ?
C16 C21 1.402(3) . ?
C16 C17 1.402(3) . ?
C4 C5 1.405(3) . ?
C4 C9 1.407(3) . ?
C2 B1 1.657(4) . ?
C21 C20 1.395(4) . ?
C21 C25 1.517(3) . ?
C29 C28 1.387(4) . ?
C29 C30 1.389(4) . ?
C9 C8 1.395(4) . ?
C9 C13 1.521(4) . ?
C28 C33 1.397(4) . ?
C28 B1 1.665(4) . ?
C40 C45 1.389(4) . ?
C40 C41 1.394(4) . ?
C40 B1 1.663(4) . ?
C25 C26 1.529(4) . ?
C25 C27 1.530(4) . ?
C34 C39 1.391(4) . ?
C34 C35 1.397(4) . ?
C34 B1 1.670(4) . ?
C45 C44 1.384(4) . ?
C39 C38 1.393(4) . ?
C35 C36 1.377(4) . ?
C10 C5 1.518(4) . ?
C10 C11 1.528(4) . ?
C10 C12 1.533(4) . ?
C5 C6 1.400(4) . ?
C17 C18 1.395(4) . ?
C17 C22 1.518(4) . ?
C8 C7 1.381(5) . ?
C20 C19 1.387(4) . ?
C38 C37 1.363(4) . ?
C41 C42 1.375(4) . ?
C44 C43 1.381(4) . ?
C7 C6 1.386(5) . ?
C19 C18 1.379(4) . ?
C36 C37 1.389(4) . ?
C13 C14 1.539(4) . ?
C13 C15 1.541(4) . ?
C30 C31 1.382(5) . ?
C33 C32 1.390(4) . ?
C22 C24 1.511(5) . ?
C22 C23 1.531(5) . ?
C42 C43 1.373(5) . ?
C32 C31 1.364(6) . ?
C201 C202 1.508(7) . ?
C204 C203 1.511(6) . ?
C401 C402 1.474(6) . ?
C202 C203 1.483(7) . ?
C302 C301 1.459(9) . ?
C304 C303 1.395(9) . ?
C101 C102 1.507(7) . ?
C403 C404 1.329(10) . ?
C102 C103 1.417(9) . ?
C104 C103 1.420(9) . ?

loop_
_geom_torsion_atom_site_label_1
_geom_torsion_atom_site_label_2
_geom_torsion_atom_site_label_3
_geom_torsion_atom_site_label_4
_geom_torsion
_geom_torsion_site_symmetry_1
_geom_torsion_site_symmetry_2
_geom_torsion_site_symmetry_3
_geom_torsion_site_symmetry_4
_geom_torsion_publ_flag
C1 N2 C3 C2 -1.0(3) . . . . ?
C16 N2 C3 C2 178.2(2) . . . . ?
C1 N2 C16 C21 92.8(3) . . . . ?
C3 N2 C16 C21 -86.3(3) . . . . ?
C1 N2 C16 C17 -91.9(3) . . . . ?
C3 N2 C16 C17 89.0(3) . . . . ?
C1 N1 C4 C5 99.2(3) . . . . ?
C2 N1 C4 C5 -83.5(3) . . . . ?
C1 N1 C4 C9 -77.8(3) . . . . ?
C2 N1 C4 C9 99.5(3) . . . . ?
N2 C3 C2 N1 0.1(2) . . . . ?
N2 C3 C2 B1 -178.72(19) . . . . ?
C1 N1 C2 C3 0.7(2) . . . . ?
C4 N1 C2 C3 -176.8(2) . . . . ?
C1 N1 C2 B1 179.3(2) . . . . ?
C4 N1 C2 B1 1.8(4) . . . . ?
C17 C16 C21 C20 -1.0(4) . . . . ?
N2 C16 C21 C20 174.1(2) . . . . ?
C17 C16 C21 C25 178.5(2) . . . . ?
N2 C16 C21 C25 -6.4(3) . . . . ?
C3 N2 C1 N1 1.3(2) . . . . ?
C16 N2 C1 N1 -177.8(2) . . . . ?
C3 N2 C1 Te1 -175.46(16) . . . . ?
C16 N2 C1 Te1 5.4(3) . . . . ?
C2 N1 C1 N2 -1.3(2) . . . . ?
C4 N1 C1 N2 176.44(19) . . . . ?
C2 N1 C1 Te1 175.25(16) . . . . ?
C4 N1 C1 Te1 -7.0(3) . . . . ?
C5 C4 C9 C8 2.2(4) . . . . ?
N1 C4 C9 C8 179.1(2) . . . . ?
C5 C4 C9 C13 -177.1(2) . . . . ?
N1 C4 C9 C13 -0.2(4) . . . . ?
F1 C29 C28 C33 173.5(2) . . . . ?
C30 C29 C28 C33 -3.2(4) . . . . ?
F1 C29 C28 B1 2.3(4) . . . . ?
C30 C29 C28 B1 -174.4(3) . . . . ?
C20 C21 C25 C26 -51.4(3) . . . . ?
C16 C21 C25 C26 129.1(3) . . . . ?
C20 C21 C25 C27 72.3(3) . . . . ?
C16 C21 C25 C27 -107.2(3) . . . . ?
C41 C40 C45 F15 177.5(2) . . . . ?
B1 C40 C45 F15 -0.7(4) . . . . ?
C41 C40 C45 C44 -1.9(4) . . . . ?
B1 C40 C45 C44 179.8(3) . . . . ?
C35 C34 C39 F10 178.8(2) . . . . ?
B1 C34 C39 F10 4.2(4) . . . . ?
C35 C34 C39 C38 0.1(4) . . . . ?
B1 C34 C39 C38 -174.6(2) . . . . ?
C39 C34 C35 F6 179.3(2) . . . . ?
B1 C34 C35 F6 -5.6(4) . . . . ?
C39 C34 C35 C36 -0.8(4) . . . . ?
B1 C34 C35 C36 174.3(3) . . . . ?
C9 C4 C5 C6 -2.8(4) . . . . ?
N1 C4 C5 C6 -179.7(2) . . . . ?
C9 C4 C5 C10 172.9(2) . . . . ?
N1 C4 C5 C10 -4.0(4) . . . . ?
C11 C10 C5 C6 -44.5(3) . . . . ?
C12 C10 C5 C6 77.8(3) . . . . ?
C11 C10 C5 C4 139.9(3) . . . . ?
C12 C10 C5 C4 -97.8(3) . . . . ?
C21 C16 C17 C18 1.3(4) . . . . ?
N2 C16 C17 C18 -173.8(2) . . . . ?
C21 C16 C17 C22 179.8(3) . . . . ?
N2 C16 C17 C22 4.8(4) . . . . ?
C4 C9 C8 C7 -0.1(4) . . . . ?
C13 C9 C8 C7 179.2(3) . . . . ?
C16 C21 C20 C19 -0.3(4) . . . . ?
C25 C21 C20 C19 -179.8(2) . . . . ?
F10 C39 C38 F9 1.3(3) . . . . ?
C34 C39 C38 F9 -179.9(2) . . . . ?
F10 C39 C38 C37 -178.2(2) . . . . ?
C34 C39 C38 C37 0.6(4) . . . . ?
C45 C40 C41 F11 -176.1(2) . . . . ?
B1 C40 C41 F11 2.3(4) . . . . ?
C45 C40 C41 C42 0.3(4) . . . . ?
B1 C40 C41 C42 178.7(3) . . . . ?
F15 C45 C44 F14 1.1(4) . . . . ?
C40 C45 C44 F14 -179.4(3) . . . . ?
F15 C45 C44 C43 -177.6(3) . . . . ?
C40 C45 C44 C43 1.9(5) . . . . ?
C9 C8 C7 C6 -1.3(5) . . . . ?
C21 C20 C19 C18 1.2(4) . . . . ?
F6 C35 C36 F7 0.7(4) . . . . ?
C34 C35 C36 F7 -179.2(3) . . . . ?
F6 C35 C36 C37 -179.3(3) . . . . ?
C34 C35 C36 C37 0.8(5) . . . . ?
C8 C9 C13 C14 61.9(3) . . . . ?
C4 C9 C13 C14 -118.8(3) . . . . ?
C8 C9 C13 C15 -60.3(3) . . . . ?
C4 C9 C13 C15 119.0(3) . . . . ?
F1 C29 C30 F2 3.5(4) . . . . ?
C28 C29 C30 F2 -179.5(3) . . . . ?
F1 C29 C30 C31 -174.2(3) . . . . ?
C28 C29 C30 C31 2.8(5) . . . . ?
C8 C7 C6 C5 0.7(5) . . . . ?
C4 C5 C6 C7 1.3(4) . . . . ?
C10 C5 C6 C7 -174.6(3) . . . . ?
C29 C28 C33 F5 -176.6(3) . . . . ?
B1 C28 C33 F5 -6.2(5) . . . . ?
C29 C28 C33 C32 1.7(4) . . . . ?
B1 C28 C33 C32 172.2(3) . . . . ?
C20 C19 C18 C17 -0.9(4) . . . . ?
C16 C17 C18 C19 -0.3(4) . . . . ?
C22 C17 C18 C19 -178.8(3) . . . . ?
F9 C38 C37 F8 -0.7(4) . . . . ?
C39 C38 C37 F8 178.7(3) . . . . ?
F9 C38 C37 C36 179.9(3) . . . . ?
C39 C38 C37 C36 -0.6(4) . . . . ?
F7 C36 C37 F8 0.7(5) . . . . ?
C35 C36 C37 F8 -179.4(3) . . . . ?
F7 C36 C37 C38 -180.0(3) . . . . ?
C35 C36 C37 C38 0.0(5) . . . . ?
C18 C17 C22 C24 66.3(4) . . . . ?
C16 C17 C22 C24 -112.2(4) . . . . ?
C18 C17 C22 C23 -57.6(4) . . . . ?
C16 C17 C22 C23 124.0(3) . . . . ?
F11 C41 C42 F12 0.1(4) . . . . ?
C40 C41 C42 F12 -176.4(3) . . . . ?
F11 C41 C42 C43 177.9(3) . . . . ?
C40 C41 C42 C43 1.4(5) . . . . ?
F5 C33 C32 F4 -0.8(4) . . . . ?
C28 C33 C32 F4 -179.3(3) . . . . ?
F5 C33 C32 C31 178.7(3) . . . . ?
C28 C33 C32 C31 0.2(5) . . . . ?
F12 C42 C43 F13 -2.9(5) . . . . ?
C41 C42 C43 F13 179.3(3) . . . . ?
F12 C42 C43 C44 176.3(3) . . . . ?
C41 C42 C43 C44 -1.5(5) . . . . ?
F14 C44 C43 F13 0.4(5) . . . . ?
C45 C44 C43 F13 179.2(3) . . . . ?
F14 C44 C43 C42 -178.8(3) . . . . ?
C45 C44 C43 C42 0.0(5) . . . . ?
C3 C2 B1 C40 85.3(3) . . . . ?
N1 C2 B1 C40 -93.1(3) . . . . ?
C3 C2 B1 C28 -153.6(2) . . . . ?
N1 C2 B1 C28 28.0(4) . . . . ?
C3 C2 B1 C34 -31.6(3) . . . . ?
N1 C2 B1 C34 150.0(2) . . . . ?
C45 C40 B1 C2 -4.3(4) . . . . ?
C41 C40 B1 C2 177.6(2) . . . . ?
C45 C40 B1 C28 -132.3(3) . . . . ?
C41 C40 B1 C28 49.6(3) . . . . ?
C45 C40 B1 C34 107.9(3) . . . . ?
C41 C40 B1 C34 -70.2(3) . . . . ?
C29 C28 B1 C2 -73.0(3) . . . . ?
C33 C28 B1 C2 117.2(3) . . . . ?
C29 C28 B1 C40 51.7(3) . . . . ?
C33 C28 B1 C40 -118.2(3) . . . . ?
C29 C28 B1 C34 170.2(2) . . . . ?
C33 C28 B1 C34 0.3(4) . . . . ?
C39 C34 B1 C2 117.9(3) . . . . ?
C35 C34 B1 C2 -56.4(3) . . . . ?
C39 C34 B1 C40 -0.6(3) . . . . ?
C35 C34 B1 C40 -174.9(2) . . . . ?
C39 C34 B1 C28 -116.3(3) . . . . ?
C35 C34 B1 C28 69.4(3) . . . . ?
F4 C32 C31 F3 -0.9(5) . . . . ?
C33 C32 C31 F3 179.6(3) . . . . ?
F4 C32 C31 C30 178.7(3) . . . . ?
C33 C32 C31 C30 -0.9(5) . . . . ?
F2 C30 C31 F3 1.3(5) . . . . ?
C29 C30 C31 F3 179.0(3) . . . . ?
F2 C30 C31 C32 -178.2(3) . . . . ?
C29 C30 C31 C32 -0.5(5) . . . . ?
C204 O2 C201 C202 -16.1(5) . . . . ?
Li1 O2 C201 C202 164.3(3) . . . . ?
C201 O2 C204 C203 33.9(5) . . . . ?
Li1 O2 C204 C203 -146.5(4) . . . . ?
O2 C201 C202 C203 -8.5(5) . . . . ?
C403 O4 C402 C401 -167.8(4) . . . . ?
Li1 O4 C402 C401 -15.6(5) . . . . ?
C201 C202 C203 C204 28.3(5) . . . . ?
O2 C204 C203 C202 -38.3(5) . . . . ?
C303 O3 C302 C301 -178.5(6) . . . . ?
Li1 O3 C302 C301 3.1(8) . . . . ?
C104 O1 C101 C102 0.8(7) . . . . ?
Li1 O1 C101 C102 -154.5(5) . . . . ?
C402 O4 C403 C404 -59.6(8) . . . . ?
Li1 O4 C403 C404 145.1(7) . . . . ?
O1 C101 C102 C103 -15.6(8) . . . . ?
C302 O3 C303 C304 169.6(6) . . . . ?
Li1 O3 C303 C304 -12.0(9) . . . . ?
C101 O1 C104 C103 14.1(7) . . . . ?
Li1 O1 C104 C103 171.1(5) . . . . ?
C101 C102 C103 C104 25.4(10) . . . . ?
O1 C104 C103 C102 -24.5(9) . . . . ?
